data_7715281
loop_
_publ_author_name
'Meyer, Marco'
'Prescimone, Alessandro'
'Constable, Edwin C.'
'Housecroft, Catherine E.'

_publ_section_title
;
 Introducing sterically demanding substituents and
 &#x3c0;-&#x3c0;-interactions into [Cu(P^P)(N^N)]<sup>+</sup> complexes.
;
_journal_issue 12
_journal_name_full 'Dalton transactions (Cambridge, England : 2003)'
_journal_page_first 5453
_journal_page_last 5465
_journal_paper_doi 10.1039/d4dt00276h
_journal_volume 53
_journal_year 2024
_chemical_formula_moiety 'C53 H50 Cu N2 O P2, F6 P, 0.5[CH2Cl2]'
_chemical_formula_sum 'C53.5 H51 Cl Cu F6 N2 O P3'
_chemical_formula_weight 1043.86
_space_group_crystal_system monoclinic
_space_group_IT_number 14
_space_group_name_Hall '-P 2yn'
_space_group_name_H-M_alt 'P 1 21/n 1'
_atom_sites_solution_hydrogens geom
_atom_sites_solution_primary dual
_audit_creation_date 2021-08-04
_audit_creation_method
;
Olex2 1.3
(compiled 2020.11.12 svn.r5f609507 for OlexSys, GUI svn.r6272)
;
_audit_update_record
;
2024-01-09 deposited with the CCDC.	2024-02-20 downloaded from the CCDC.
;
_cell_angle_alpha 90
_cell_angle_beta 94.976(2)
_cell_angle_gamma 90
_cell_formula_units_Z 4
_cell_length_a 9.6663(2)
_cell_length_b 18.8768(6)
_cell_length_c 27.6792(6)
_cell_measurement_reflns_used 92119
_cell_measurement_temperature 150
_cell_measurement_theta_max 70.71
_cell_measurement_theta_min 2.34
_cell_volume 5031.6(2)
_computing_cell_refinement
;
X-Area Recipe 1.36.0.0 (STOE, 2020)
;
_computing_data_collection
;
X-Area Pilatus3_SV 1.31.170.0 (STOE, 2020)
;
_computing_data_reduction
;
X-Area Integrate 1.78.3.0 (STOE, 2020)
X-Area LANA 1.83.8.0 (STOE, 2020)
;
_computing_molecular_graphics 'Olex2 1.3 (Dolomanov et al., 2009)'
_computing_publication_material
;
STOE & Cie GmbH, X-Area, software package for collecting single-crystal or
multi-domain crystal data on STOE area-detector diffractometers, for image 
processing, for the correction and scaling of reflection intensities and 
for outlier rejection, version 1.90, Darmstadt 2020
;
_computing_structure_refinement 'SHELXL 2018/3 (Sheldrick, 2015)'
_computing_structure_solution 'SHELXT 2018/2 (Sheldrick, 2018)'
_diffrn_ambient_temperature 150
_diffrn_detector 'EIGER2 1M'
_diffrn_detector_area_resol_mean 13.33
_diffrn_detector_type 'DECTRIS EIGER2 1M'
_diffrn_measured_fraction_theta_full 0.988
_diffrn_measured_fraction_theta_max 0.972
_diffrn_measurement_device 'Eulerian 4-circle diffractometer'
_diffrn_measurement_device_type 'STOE STADIVARI Cu'
_diffrn_measurement_method 'rotation method, \w scans'
_diffrn_radiation_collimation '1.2 0.6 mm diameter'
_diffrn_radiation_monochromator 'Graded multilayer mirror'
_diffrn_radiation_polarisn_norm 270
_diffrn_radiation_probe x-ray
_diffrn_radiation_type 'Cu K\a'
_diffrn_radiation_wavelength 1.54186
_diffrn_reflns_av_R_equivalents 0.0197
_diffrn_reflns_av_unetI/netI 0.0119
_diffrn_reflns_Laue_measured_fraction_full 0.988
_diffrn_reflns_Laue_measured_fraction_max 0.972
_diffrn_reflns_limit_h_max 6
_diffrn_reflns_limit_h_min -11
_diffrn_reflns_limit_k_max 21
_diffrn_reflns_limit_k_min -22
_diffrn_reflns_limit_l_max 33
_diffrn_reflns_limit_l_min -33
_diffrn_reflns_number 41811
_diffrn_reflns_point_group_measured_fraction_full 0.988
_diffrn_reflns_point_group_measured_fraction_max 0.972
_diffrn_reflns_theta_full 67.686
_diffrn_reflns_theta_max 70.131
_diffrn_reflns_theta_min 2.837
_diffrn_source 'Axo Cu'
_diffrn_source_current 1.00
_diffrn_source_power 0.050
_diffrn_source_voltage 50
_exptl_absorpt_coefficient_mu 2.531
_exptl_absorpt_correction_T_max 0.2443
_exptl_absorpt_correction_T_min 0.1800
_exptl_absorpt_correction_type multi-scan
_exptl_absorpt_process_details
;
STOE X-Red32, absorption correction by Gaussian integration, analogous to
P. Coppens in: F. R. Ahmed (Editor), "Crystallographic Computing", Munksgaard,
Copenhagen (1970), 255 - 270. Afterwards scaling of reflection intensities was
performed within STOE LANA. J. Koziskova, F. Hahn, J. Richter, J. Kozisek, Acta
Chimica Slovaca, vol. 9, no. 2, 2016, pp. 136 - 140.
Finally a spherical absorption correction was done within STOE LANA.
;
_exptl_crystal_colour yellow
_exptl_crystal_colour_primary yellow
_exptl_crystal_density_diffrn 1.378
_exptl_crystal_description block
_exptl_crystal_F_000 2156
_exptl_crystal_size_max 0.23
_exptl_crystal_size_mid 0.21
_exptl_crystal_size_min 0.2
_refine_diff_density_max 1.065
_refine_diff_density_min -0.706
_refine_diff_density_rms 0.065
_refine_ls_extinction_method none
_refine_ls_goodness_of_fit_ref 1.029
_refine_ls_hydrogen_treatment constr
_refine_ls_matrix_type full
_refine_ls_number_parameters 597
_refine_ls_number_reflns 9294
_refine_ls_number_restraints 0
_refine_ls_restrained_S_all 1.029
_refine_ls_R_factor_all 0.0477
_refine_ls_R_factor_gt 0.0468
_refine_ls_shift/su_max 0.002
_refine_ls_shift/su_mean 0.000
_refine_ls_structure_factor_coef Fsqd
_refine_ls_weighting_details 'w=1/[\s^2^(Fo^2^)+(0.0723P)^2^+5.1679P] where P=(Fo^2^+2Fc^2^)/3'
_refine_ls_weighting_scheme calc
_refine_ls_wR_factor_gt 0.1263
_refine_ls_wR_factor_ref 0.1271
_reflns_Friedel_coverage 0.000
_reflns_number_gt 8987
_reflns_number_total 9294
_reflns_threshold_expression 'I > 2\s(I)'
_cod_data_source_file d4dt00276h2.cif
_cod_data_source_block mem138_150k
_cod_depositor_comments 'Adding full bibliography for 7715280--7715292.cif.'
_cod_original_formula_sum 'C53.50 H51 Cl Cu F6 N2 O P3'
_cod_database_code 7715281
_shelx_shelxl_version_number 2018/3
_shelx_space_group_comment
;
The symmetry employed for this shelxl refinement is uniquely defined
by the following loop, which should always be used as a source of
symmetry information in preference to the above space-group names.
They are only intended as comments.
;
_shelx_estimated_absorpt_t_max 0.632
_shelx_estimated_absorpt_t_min 0.594
_olex2_refinement_description
;
1. Fixed Uiso
 At 1.2 times of:
  All C(H) groups, All C(H,H) groups
 At 1.5 times of:
  All C(H,H,H) groups
2.a Ternary CH refined with riding coordinates:
 C13(H13)
2.b Secondary CH2 refined with riding coordinates:
 C12(H12A,H12B), C11(H11A,H11B), C14(H14A,H14B), C16(H16A,H16B)
2.c Aromatic/amide H refined with riding coordinates:
 C19(H19), C7(H7), C47(H47), C32(H32), C23(H23), C44(H44), C25(H25), C37(H37),
 C29(H29), C49(H49), C20(H20), C35(H35), C10(H10), C9(H9), C45(H45), C4(H4),
 C46(H46), C21(H21), C38(H38), C53(H53), C41(H41), C8(H8), C2(H2), C39(H39),
 C33(H33), C51(H51), C40(H40), C22(H22), C28(H28), C52(H52), C34(H34), C50(H50),
  C26(H26), C27(H27), C3(H3)
2.d Idealised Me refined as rotating group:
 C15(H15A,H15B,H15C), C17(H17A,H17B,H17C)
;
_smtbx_masks_void_probe_radius 1.2
_smtbx_masks_void_truncation_radius 1.2
_olex2_date_sample_submission 2021-07-15
_olex2_diffrn_ambient_temperature_device 'Oxford Cryosystems'
_olex2_exptl_crystal_mounting_method
;
The crystal was mounted on a mylar loop in perfluoroether oil
;
_olex2_submission_original_sample_id MEM138_150K
_olex2_submission_special_instructions 'No special instructions were received'

loop_
_space_group_symop_operation_xyz
'x, y, z'
'-x+1/2, y+1/2, -z+1/2'
'-x, -y, -z'
'x-1/2, -y-1/2, z-1/2'

loop_
_atom_site_label
_atom_site_type_symbol
_atom_site_fract_x
_atom_site_fract_y
_atom_site_fract_z
_atom_site_U_iso_or_equiv
_atom_site_adp_type
_atom_site_occupancy
_atom_site_site_symmetry_order
_atom_site_calc_flag
_atom_site_refinement_flags_posn
_atom_site_refinement_flags_adp
_atom_site_refinement_flags_occupancy
_atom_site_disorder_assembly
_atom_site_disorder_group
Cu1 Cu 0.65611(3) 0.65647(2) 0.63493(2) 0.02622(10) Uani 1 1 d . . . . .
P1 P 0.88116(5) 0.62206(3) 0.62925(2) 0.02561(13) Uani 1 1 d . . . . .
P2 P 0.64027(5) 0.77411(3) 0.64806(2) 0.02578(13) Uani 1 1 d . . . . .
P3 P 1.15169(7) 0.77760(3) 0.90087(2) 0.03810(15) Uani 1 1 d . . . . .
O1 O 0.88261(15) 0.72987(8) 0.70854(5) 0.0287(3) Uani 1 1 d . . . . .
N2 N 0.52596(18) 0.61536(10) 0.57836(6) 0.0280(4) Uani 1 1 d . . . . .
N1 N 0.55426(18) 0.57657(9) 0.67226(6) 0.0273(4) Uani 1 1 d . . . . .
F1 F 1.2065(3) 0.85132(10) 0.92213(8) 0.0876(8) Uani 1 1 d . . . . .
F4 F 1.1564(3) 0.75101(12) 0.95486(7) 0.0877(7) Uani 1 1 d . . . . .
F6 F 1.0978(3) 0.70383(11) 0.88034(7) 0.0840(7) Uani 1 1 d . . . . .
F3 F 1.1588(3) 0.80463(11) 0.84663(7) 0.0875(7) Uani 1 1 d . . . . .
C6 C 0.4508(2) 0.55899(11) 0.59040(7) 0.0273(4) Uani 1 1 d . . . . .
C42 C 0.9172(2) 0.78940(11) 0.68273(7) 0.0278(4) Uani 1 1 d . . . . .
C30 C 0.9946(2) 0.62264(12) 0.68589(8) 0.0301(4) Uani 1 1 d . . . . .
C5 C 0.4733(2) 0.53484(11) 0.64179(8) 0.0291(4) Uani 1 1 d . . . . .
C43 C 0.8083(2) 0.81944(11) 0.65287(8) 0.0284(4) Uani 1 1 d . . . . .
C31 C 0.9843(2) 0.67820(12) 0.71893(8) 0.0289(4) Uani 1 1 d . . . . .
C18 C 0.8992(2) 0.53114(11) 0.60765(8) 0.0290(4) Uani 1 1 d . . . . .
C19 C 0.9922(2) 0.51186(13) 0.57399(9) 0.0363(5) Uani 1 1 d . . . . .
H19 H 1.048842 0.546795 0.560791 0.044 Uiso 1 1 calc R U . . .
C48 C 0.5400(2) 0.82514(12) 0.60068(8) 0.0297(4) Uani 1 1 d . . . . .
C24 C 0.9809(2) 0.67358(11) 0.58862(8) 0.0284(4) Uani 1 1 d . . . . .
C1 C 0.5818(2) 0.55526(12) 0.71892(8) 0.0308(5) Uani 1 1 d . . . . .
C7 C 0.3600(2) 0.52437(13) 0.55663(8) 0.0345(5) Uani 1 1 d . . . . .
H7 H 0.308697 0.484444 0.565921 0.041 Uiso 1 1 calc R U . . .
C47 C 1.0488(2) 0.81916(12) 0.68741(9) 0.0333(5) Uani 1 1 d . . . . .
H47 H 1.121493 0.797523 0.707496 0.040 Uiso 1 1 calc R U . . .
F2 F 1.0031(2) 0.8069(2) 0.90029(12) 0.1361(14) Uani 1 1 d . . . . .
F5 F 1.3059(3) 0.75014(19) 0.90051(10) 0.1091(9) Uani 1 1 d . . . . .
C32 C 1.0631(3) 0.68036(13) 0.76297(8) 0.0366(5) Uani 1 1 d . . . . .
H32 H 1.052664 0.718378 0.784846 0.044 Uiso 1 1 calc R U . . .
C36 C 0.5647(2) 0.80363(12) 0.70284(8) 0.0290(4) Uani 1 1 d . . . . .
C23 C 0.8159(2) 0.47929(12) 0.62577(8) 0.0335(5) Uani 1 1 d . . . . .
H23 H 0.751009 0.492011 0.648165 0.040 Uiso 1 1 calc R U . . .
C44 C 0.8360(3) 0.88188(12) 0.62831(9) 0.0355(5) Uani 1 1 d . . . . .
H44 H 0.763963 0.903787 0.608048 0.043 Uiso 1 1 calc R U . . .
C25 C 1.1225(2) 0.68701(13) 0.59800(9) 0.0370(5) Uani 1 1 d . . . . .
H25 H 1.170642 0.670639 0.627258 0.044 Uiso 1 1 calc R U . . .
C37 C 0.4597(2) 0.76360(13) 0.72079(8) 0.0349(5) Uani 1 1 d . . . . .
H37 H 0.432136 0.720002 0.705751 0.042 Uiso 1 1 calc R U . . .
C29 C 0.9130(3) 0.69804(13) 0.54541(8) 0.0349(5) Uani 1 1 d . . . . .
H29 H 0.816565 0.689176 0.538561 0.042 Uiso 1 1 calc R U . . .
C49 C 0.4220(3) 0.86309(13) 0.60970(9) 0.0372(5) Uani 1 1 d . . . . .
H49 H 0.394282 0.865395 0.641761 0.045 Uiso 1 1 calc R U . . .
C20 C 1.0018(3) 0.44157(14) 0.55987(10) 0.0418(6) Uani 1 1 d . . . . .
H20 H 1.065217 0.428637 0.537035 0.050 Uiso 1 1 calc R U . . .
C35 C 1.0909(3) 0.56915(13) 0.69885(9) 0.0381(5) Uani 1 1 d . . . . .
H35 H 1.101355 0.530774 0.677264 0.046 Uiso 1 1 calc R U . . .
C10 C 0.5104(2) 0.63800(13) 0.53220(8) 0.0339(5) Uani 1 1 d . . . . .
H10 H 0.563400 0.677641 0.523428 0.041 Uiso 1 1 calc R U . . .
C9 C 0.4211(3) 0.60644(14) 0.49679(8) 0.0384(5) Uani 1 1 d . . . . .
H9 H 0.412349 0.624288 0.464583 0.046 Uiso 1 1 calc R U . . .
C12 C 0.6913(3) 0.58148(13) 0.80457(8) 0.0374(5) Uani 1 1 d . . . . .
H12A H 0.734726 0.533973 0.806912 0.045 Uiso 1 1 calc R U . . .
H12B H 0.598544 0.577599 0.816957 0.045 Uiso 1 1 calc R U . . .
C45 C 0.9668(3) 0.91222(14) 0.63308(10) 0.0413(6) Uani 1 1 d . . . . .
H45 H 0.983906 0.954706 0.616201 0.050 Uiso 1 1 calc R U . . .
C4 C 0.4185(3) 0.47133(13) 0.65632(9) 0.0420(6) Uani 1 1 d . . . . .
H4 H 0.360513 0.443574 0.634245 0.050 Uiso 1 1 calc R U . . .
C46 C 1.0727(3) 0.88072(13) 0.66245(9) 0.0393(5) Uani 1 1 d . . . . .
H46 H 1.162409 0.901606 0.665462 0.047 Uiso 1 1 calc R U . . .
C21 C 0.9199(3) 0.39024(13) 0.57873(9) 0.0409(6) Uani 1 1 d . . . . .
H21 H 0.927939 0.342189 0.569173 0.049 Uiso 1 1 calc R U . . .
C13 C 0.7797(3) 0.63239(13) 0.83715(8) 0.0373(5) Uani 1 1 d . . . . .
H13 H 0.869333 0.638999 0.822206 0.045 Uiso 1 1 calc R U . . .
C38 C 0.3952(3) 0.78738(16) 0.76079(9) 0.0428(6) Uani 1 1 d . . . . .
H38 H 0.324105 0.759697 0.773140 0.051 Uiso 1 1 calc R U . . .
C53 C 0.5780(3) 0.82247(13) 0.55349(9) 0.0387(5) Uani 1 1 d . . . . .
H53 H 0.657410 0.795971 0.546555 0.046 Uiso 1 1 calc R U . . .
C41 C 0.6031(3) 0.86765(14) 0.72512(9) 0.0384(5) Uani 1 1 d . . . . .
H41 H 0.674671 0.895426 0.713175 0.046 Uiso 1 1 calc R U . . .
C8 C 0.3452(3) 0.54866(14) 0.50927(9) 0.0390(5) Uani 1 1 d . . . . .
H8 H 0.283331 0.525719 0.485703 0.047 Uiso 1 1 calc R U . . .
C2 C 0.5310(3) 0.49148(13) 0.73514(8) 0.0403(6) Uani 1 1 d . . . . .
H2 H 0.552273 0.477100 0.767833 0.048 Uiso 1 1 calc R U . . .
C39 C 0.4338(3) 0.85102(17) 0.78265(9) 0.0479(6) Uani 1 1 d . . . . .
H39 H 0.389265 0.867130 0.809894 0.057 Uiso 1 1 calc R U . . .
C11 C 0.6726(3) 0.60291(14) 0.75155(8) 0.0411(6) Uani 1 1 d . . . . .
H11A H 0.632887 0.651270 0.749495 0.049 Uiso 1 1 calc R U . . .
H11B H 0.765337 0.605114 0.739017 0.049 Uiso 1 1 calc R U . . .
C33 C 1.1575(3) 0.62668(15) 0.77500(9) 0.0446(6) Uani 1 1 d . . . . .
H33 H 1.212403 0.627749 0.805174 0.054 Uiso 1 1 calc R U . . .
C51 C 0.3843(3) 0.89558(14) 0.52576(9) 0.0450(6) Uani 1 1 d . . . . .
H51 H 0.331446 0.919832 0.500347 0.054 Uiso 1 1 calc R U . . .
C40 C 0.5369(3) 0.89094(16) 0.76476(10) 0.0473(6) Uani 1 1 d . . . . .
H40 H 0.563157 0.934827 0.779673 0.057 Uiso 1 1 calc R U . . .
C22 C 0.8262(3) 0.40894(12) 0.61152(9) 0.0388(5) Uani 1 1 d . . . . .
H22 H 0.769090 0.373853 0.624291 0.047 Uiso 1 1 calc R U . . .
C28 C 0.9845(3) 0.73512(14) 0.51232(9) 0.0430(6) Uani 1 1 d . . . . .
H28 H 0.937171 0.751526 0.482925 0.052 Uiso 1 1 calc R U . . .
C52 C 0.5010(3) 0.85817(15) 0.51618(9) 0.0465(6) Uani 1 1 d . . . . .
H52 H 0.529130 0.856697 0.484147 0.056 Uiso 1 1 calc R U . . .
C14 C 0.8147(3) 0.59988(15) 0.88757(9) 0.0460(6) Uani 1 1 d . . . . .
H14A H 0.846251 0.638055 0.910456 0.055 Uiso 1 1 calc R U . . .
H14B H 0.729251 0.579139 0.898924 0.055 Uiso 1 1 calc R U . . .
C34 C 1.1715(3) 0.57146(15) 0.74290(10) 0.0457(6) Uani 1 1 d . . . . .
H34 H 1.236832 0.534832 0.751050 0.055 Uiso 1 1 calc R U . . .
C50 C 0.3442(3) 0.89774(15) 0.57237(10) 0.0446(6) Uani 1 1 d . . . . .
H50 H 0.262933 0.923040 0.578944 0.054 Uiso 1 1 calc R U . . .
C26 C 1.1931(3) 0.72423(15) 0.56465(10) 0.0450(6) Uani 1 1 d . . . . .
H26 H 1.289583 0.733272 0.571182 0.054 Uiso 1 1 calc R U . . .
C27 C 1.1244(3) 0.74820(15) 0.52212(10) 0.0474(6) Uani 1 1 d . . . . .
H27 H 1.173539 0.773787 0.499493 0.057 Uiso 1 1 calc R U . . .
C3 C 0.4497(3) 0.44915(14) 0.70359(9) 0.0478(7) Uani 1 1 d . . . . .
H3 H 0.415430 0.405166 0.714229 0.057 Uiso 1 1 calc R U . . .
C16 C 0.7133(3) 0.70575(15) 0.84051(10) 0.0499(7) Uani 1 1 d . . . . .
H16A H 0.780685 0.737402 0.858810 0.060 Uiso 1 1 calc R U . . .
H16B H 0.696153 0.725222 0.807326 0.060 Uiso 1 1 calc R U . . .
C15 C 0.9254(4) 0.54332(17) 0.88883(12) 0.0593(8) Uani 1 1 d . . . . .
H15A H 0.896284 0.505820 0.865650 0.089 Uiso 1 1 calc R U . . .
H15B H 0.938975 0.523222 0.921545 0.089 Uiso 1 1 calc R U . . .
H15C H 1.012649 0.564178 0.880123 0.089 Uiso 1 1 calc R U . . .
C17 C 0.5806(4) 0.7074(2) 0.86406(13) 0.0733(10) Uani 1 1 d . . . . .
H17A H 0.515447 0.673214 0.848102 0.110 Uiso 1 1 calc R U . . .
H17B H 0.540492 0.755063 0.861152 0.110 Uiso 1 1 calc R U . . .
H17C H 0.598526 0.695069 0.898423 0.110 Uiso 1 1 calc R U . . .

loop_
_atom_site_aniso_label
_atom_site_aniso_U_11
_atom_site_aniso_U_22
_atom_site_aniso_U_33
_atom_site_aniso_U_23
_atom_site_aniso_U_13
_atom_site_aniso_U_12
Cu1 0.02759(18) 0.02585(18) 0.02465(17) -0.00216(11) -0.00110(12) -0.00099(11)
P1 0.0264(3) 0.0250(3) 0.0247(3) -0.00347(19) -0.00157(19) 0.00142(19)
P2 0.0275(3) 0.0251(3) 0.0243(3) -0.00228(19) -0.0002(2) 0.00131(19)
P3 0.0500(4) 0.0338(3) 0.0302(3) -0.0039(2) 0.0018(3) -0.0030(3)
O1 0.0294(7) 0.0271(7) 0.0289(7) -0.0023(6) -0.0012(6) -0.0002(6)
N2 0.0292(9) 0.0293(9) 0.0248(9) 0.0001(7) -0.0017(7) -0.0003(7)
N1 0.0311(9) 0.0273(9) 0.0234(8) 0.0003(7) 0.0014(7) -0.0004(7)
F1 0.148(2) 0.0436(10) 0.0633(12) -0.0009(9) -0.0355(13) -0.0207(12)
F4 0.160(2) 0.0667(12) 0.0379(9) 0.0028(9) 0.0145(11) -0.0320(14)
F6 0.139(2) 0.0508(11) 0.0608(12) -0.0152(9) 0.0033(12) -0.0307(12)
F3 0.159(2) 0.0598(12) 0.0431(10) 0.0056(9) 0.0048(12) -0.0015(13)
C6 0.0277(10) 0.0278(10) 0.0259(10) -0.0020(8) -0.0006(8) 0.0026(8)
C42 0.0337(11) 0.0247(10) 0.0254(10) -0.0054(8) 0.0050(8) -0.0004(8)
C30 0.0320(11) 0.0295(11) 0.0279(11) -0.0002(8) -0.0019(8) -0.0002(8)
C5 0.0336(11) 0.0277(10) 0.0257(10) -0.0013(8) 0.0004(8) 0.0001(8)
C43 0.0300(10) 0.0285(10) 0.0270(10) -0.0051(8) 0.0037(8) 0.0009(8)
C31 0.0284(10) 0.0293(11) 0.0281(10) 0.0011(8) -0.0024(8) -0.0010(8)
C18 0.0303(11) 0.0280(10) 0.0274(10) -0.0044(8) -0.0054(8) 0.0027(8)
C19 0.0353(12) 0.0345(12) 0.0393(13) -0.0087(10) 0.0041(10) 0.0016(9)
C48 0.0327(11) 0.0268(10) 0.0287(11) -0.0029(8) -0.0028(8) 0.0013(8)
C24 0.0318(11) 0.0244(10) 0.0291(11) -0.0057(8) 0.0025(8) 0.0004(8)
C1 0.0376(12) 0.0293(11) 0.0253(10) 0.0003(8) 0.0013(9) -0.0002(9)
C7 0.0345(12) 0.0347(12) 0.0331(12) -0.0012(9) -0.0036(9) -0.0042(9)
C47 0.0290(11) 0.0341(12) 0.0365(12) -0.0075(9) 0.0014(9) -0.0004(9)
F2 0.0527(13) 0.205(3) 0.147(3) -0.099(3) -0.0124(14) 0.0342(17)
F5 0.0724(15) 0.156(3) 0.0991(18) -0.0273(18) 0.0066(13) 0.0355(16)
C32 0.0389(12) 0.0392(13) 0.0303(11) -0.0038(10) -0.0055(9) -0.0031(10)
C36 0.0292(10) 0.0325(11) 0.0248(10) -0.0014(8) -0.0013(8) 0.0037(9)
C23 0.0407(12) 0.0297(11) 0.0297(11) 0.0003(9) 0.0009(9) 0.0040(9)
C44 0.0372(12) 0.0331(12) 0.0367(12) 0.0025(9) 0.0053(9) 0.0010(9)
C25 0.0333(12) 0.0403(13) 0.0369(12) -0.0069(10) 0.0002(9) -0.0034(10)
C37 0.0324(11) 0.0401(12) 0.0319(11) -0.0006(10) 0.0011(9) -0.0008(10)
C29 0.0369(12) 0.0354(12) 0.0322(11) -0.0019(9) 0.0028(9) 0.0006(9)
C49 0.0364(12) 0.0399(13) 0.0350(12) 0.0021(10) 0.0016(10) 0.0064(10)
C20 0.0458(14) 0.0372(13) 0.0423(13) -0.0135(11) 0.0031(11) 0.0067(11)
C35 0.0391(12) 0.0339(12) 0.0398(13) -0.0031(10) -0.0062(10) 0.0065(10)
C10 0.0355(12) 0.0376(12) 0.0278(11) 0.0022(9) -0.0024(9) -0.0032(10)
C9 0.0414(13) 0.0459(14) 0.0263(11) 0.0017(10) -0.0060(9) -0.0008(11)
C12 0.0498(14) 0.0343(12) 0.0274(11) 0.0006(9) -0.0011(10) -0.0037(10)
C45 0.0440(14) 0.0358(13) 0.0456(14) 0.0052(11) 0.0130(11) -0.0038(10)
C4 0.0582(16) 0.0341(12) 0.0322(12) -0.0017(10) -0.0041(11) -0.0137(11)
C46 0.0321(12) 0.0404(13) 0.0463(14) -0.0068(11) 0.0093(10) -0.0067(10)
C21 0.0528(15) 0.0279(11) 0.0400(13) -0.0083(10) -0.0081(11) 0.0080(10)
C13 0.0471(14) 0.0373(12) 0.0267(11) 0.0005(9) -0.0021(10) -0.0035(10)
C38 0.0329(12) 0.0622(17) 0.0338(12) 0.0048(11) 0.0062(10) 0.0025(11)
C53 0.0487(14) 0.0365(12) 0.0304(12) -0.0031(10) 0.0005(10) 0.0111(11)
C41 0.0413(13) 0.0388(13) 0.0354(12) -0.0082(10) 0.0047(10) -0.0022(10)
C8 0.0389(12) 0.0434(13) 0.0322(12) -0.0034(10) -0.0108(10) -0.0042(10)
C2 0.0582(15) 0.0355(12) 0.0263(11) 0.0035(9) -0.0011(10) -0.0077(11)
C39 0.0452(14) 0.0673(18) 0.0316(13) -0.0082(12) 0.0062(11) 0.0102(13)
C11 0.0519(14) 0.0434(13) 0.0267(11) 0.0030(10) -0.0044(10) -0.0135(11)
C33 0.0454(14) 0.0493(15) 0.0360(13) 0.0039(11) -0.0154(11) 0.0003(11)
C51 0.0544(15) 0.0409(14) 0.0371(13) 0.0044(11) -0.0111(11) 0.0077(12)
C40 0.0533(16) 0.0508(15) 0.0383(13) -0.0168(12) 0.0065(12) 0.0019(12)
C22 0.0519(14) 0.0262(11) 0.0374(12) 0.0023(9) -0.0015(10) 0.0015(10)
C28 0.0522(15) 0.0427(14) 0.0346(13) 0.0013(10) 0.0061(11) -0.0020(11)
C52 0.0646(17) 0.0469(14) 0.0267(12) -0.0013(10) -0.0039(11) 0.0101(13)
C14 0.0590(16) 0.0479(15) 0.0291(12) 0.0024(11) -0.0083(11) -0.0019(12)
C34 0.0422(14) 0.0447(14) 0.0473(15) 0.0030(12) -0.0135(11) 0.0091(11)
C50 0.0423(14) 0.0455(14) 0.0454(14) 0.0046(11) -0.0005(11) 0.0135(11)
C26 0.0371(13) 0.0496(15) 0.0492(15) -0.0111(12) 0.0097(11) -0.0126(11)
C27 0.0554(16) 0.0469(15) 0.0421(14) -0.0037(12) 0.0164(12) -0.0124(12)
C3 0.0739(19) 0.0345(13) 0.0344(13) 0.0050(10) 0.0006(12) -0.0174(12)
C16 0.0715(19) 0.0383(14) 0.0369(13) -0.0061(11) -0.0128(12) 0.0009(13)
C15 0.074(2) 0.0489(16) 0.0508(17) 0.0038(13) -0.0187(15) 0.0065(15)
C17 0.088(3) 0.072(2) 0.059(2) -0.0090(17) 0.0063(18) 0.026(2)

loop_
_atom_type_symbol
_atom_type_description
_atom_type_scat_dispersion_real
_atom_type_scat_dispersion_imag
_atom_type_scat_source
C C 0.0181 0.0091 'International Tables Vol C Tables 4.2.6.8 and 6.1.1.4'
Cl Cl 0.3639 0.7018 'International Tables Vol C Tables 4.2.6.8 and 6.1.1.4'
Cu Cu -1.9646 0.5888 'International Tables Vol C Tables 4.2.6.8 and 6.1.1.4'
F F 0.0727 0.0534 'International Tables Vol C Tables 4.2.6.8 and 6.1.1.4'
H H 0.0000 0.0000 'International Tables Vol C Tables 4.2.6.8 and 6.1.1.4'
N N 0.0311 0.0180 'International Tables Vol C Tables 4.2.6.8 and 6.1.1.4'
O O 0.0492 0.0322 'International Tables Vol C Tables 4.2.6.8 and 6.1.1.4'
P P 0.2955 0.4335 'International Tables Vol C Tables 4.2.6.8 and 6.1.1.4'

loop_
_exptl_crystal_face_index_h
_exptl_crystal_face_index_k
_exptl_crystal_face_index_l
_exptl_crystal_face_perp_dist
-2 -1 30 0.2766
2 -3 -30 0.2670
-4 30 3 0.3000
1 -30 3 0.3354
10 -1 -3 0.1928
-15 1 4 0.2046

loop_
_geom_angle_atom_site_label_1
_geom_angle_atom_site_label_2
_geom_angle_atom_site_label_3
_geom_angle
_geom_angle_site_symmetry_1
_geom_angle_site_symmetry_3
_geom_angle_publ_flag
P2 Cu1 P1 111.62(2) . . ?
N2 Cu1 P1 111.10(5) . . ?
N2 Cu1 P2 116.41(5) . . ?
N2 Cu1 N1 79.90(7) . . ?
N1 Cu1 P1 108.43(5) . . ?
N1 Cu1 P2 125.52(5) . . ?
C30 P1 Cu1 116.15(7) . . ?
C18 P1 Cu1 113.99(7) . . ?
C18 P1 C30 102.60(10) . . ?
C24 P1 Cu1 116.58(7) . . ?
C24 P1 C30 102.42(10) . . ?
C24 P1 C18 103.18(10) . . ?
C43 P2 Cu1 113.53(7) . . ?
C43 P2 C48 102.55(10) . . ?
C48 P2 Cu1 116.13(7) . . ?
C36 P2 Cu1 118.12(8) . . ?
C36 P2 C43 102.33(10) . . ?
C36 P2 C48 102.03(10) . . ?
F1 P3 F3 91.62(12) . . ?
F4 P3 F1 86.92(11) . . ?
F4 P3 F6 92.40(11) . . ?
F4 P3 F3 175.89(16) . . ?
F4 P3 F5 87.25(16) . . ?
F6 P3 F1 179.29(12) . . ?
F6 P3 F3 89.03(12) . . ?
F6 P3 F5 89.45(17) . . ?
F2 P3 F1 88.30(17) . . ?
F2 P3 F4 94.26(19) . . ?
F2 P3 F6 91.96(17) . . ?
F2 P3 F3 89.54(19) . . ?
F2 P3 F5 177.9(2) . . ?
F5 P3 F1 90.31(17) . . ?
F5 P3 F3 88.92(16) . . ?
C42 O1 C31 118.33(17) . . ?
C6 N2 Cu1 114.45(14) . . ?
C10 N2 Cu1 127.58(15) . . ?
C10 N2 C6 117.96(19) . . ?
C5 N1 Cu1 112.24(14) . . ?
C5 N1 C1 118.42(18) . . ?
C1 N1 Cu1 127.91(15) . . ?
N2 C6 C5 116.14(18) . . ?
N2 C6 C7 121.9(2) . . ?
C7 C6 C5 122.0(2) . . ?
O1 C42 C43 115.43(19) . . ?
C47 C42 O1 122.7(2) . . ?
C47 C42 C43 121.8(2) . . ?
C31 C30 P1 119.48(16) . . ?
C35 C30 P1 123.38(17) . . ?
C35 C30 C31 117.1(2) . . ?
N1 C5 C6 116.45(19) . . ?
N1 C5 C4 122.6(2) . . ?
C4 C5 C6 120.9(2) . . ?
C42 C43 P2 118.05(16) . . ?
C44 C43 P2 124.37(17) . . ?
C44 C43 C42 117.6(2) . . ?
O1 C31 C30 118.47(18) . . ?
C32 C31 O1 119.0(2) . . ?
C32 C31 C30 122.3(2) . . ?
C19 C18 P1 123.15(18) . . ?
C23 C18 P1 117.91(17) . . ?
C23 C18 C19 118.9(2) . . ?
C18 C19 H19 120.0 . . ?
C20 C19 C18 119.9(2) . . ?
C20 C19 H19 120.0 . . ?
C49 C48 P2 122.28(18) . . ?
C49 C48 C53 118.5(2) . . ?
C53 C48 P2 119.14(17) . . ?
C25 C24 P1 123.03(18) . . ?
C29 C24 P1 118.12(17) . . ?
C29 C24 C25 118.8(2) . . ?
N1 C1 C2 121.3(2) . . ?
N1 C1 C11 116.79(19) . . ?
C2 C1 C11 121.9(2) . . ?
C6 C7 H7 120.4 . . ?
C8 C7 C6 119.3(2) . . ?
C8 C7 H7 120.4 . . ?
C42 C47 H47 120.5 . . ?
C46 C47 C42 119.1(2) . . ?
C46 C47 H47 120.5 . . ?
C31 C32 H32 120.3 . . ?
C31 C32 C33 119.5(2) . . ?
C33 C32 H32 120.3 . . ?
C37 C36 P2 119.18(17) . . ?
C37 C36 C41 119.2(2) . . ?
C41 C36 P2 121.45(18) . . ?
C18 C23 H23 119.6 . . ?
C18 C23 C22 120.8(2) . . ?
C22 C23 H23 119.6 . . ?
C43 C44 H44 119.5 . . ?
C45 C44 C43 120.9(2) . . ?
C45 C44 H44 119.5 . . ?
C24 C25 H25 120.0 . . ?
C26 C25 C24 120.0(2) . . ?
C26 C25 H25 120.0 . . ?
C36 C37 H37 120.0 . . ?
C36 C37 C38 120.0(2) . . ?
C38 C37 H37 120.0 . . ?
C24 C29 H29 119.6 . . ?
C28 C29 C24 120.7(2) . . ?
C28 C29 H29 119.6 . . ?
C48 C49 H49 119.7 . . ?
C48 C49 C50 120.7(2) . . ?
C50 C49 H49 119.7 . . ?
C19 C20 H20 119.7 . . ?
C21 C20 C19 120.6(2) . . ?
C21 C20 H20 119.7 . . ?
C30 C35 H35 119.6 . . ?
C34 C35 C30 120.8(2) . . ?
C34 C35 H35 119.6 . . ?
N2 C10 H10 118.4 . . ?
N2 C10 C9 123.2(2) . . ?
C9 C10 H10 118.4 . . ?
C10 C9 H9 120.7 . . ?
C8 C9 C10 118.5(2) . . ?
C8 C9 H9 120.7 . . ?
H12A C12 H12B 107.6 . . ?
C13 C12 H12A 108.6 . . ?
C13 C12 H12B 108.6 . . ?
C11 C12 H12A 108.6 . . ?
C11 C12 H12B 108.6 . . ?
C11 C12 C13 114.6(2) . . ?
C44 C45 H45 120.0 . . ?
C44 C45 C46 120.1(2) . . ?
C46 C45 H45 120.0 . . ?
C5 C4 H4 120.7 . . ?
C3 C4 C5 118.7(2) . . ?
C3 C4 H4 120.7 . . ?
C47 C46 C45 120.5(2) . . ?
C47 C46 H46 119.8 . . ?
C45 C46 H46 119.8 . . ?
C20 C21 H21 120.1 . . ?
C20 C21 C22 119.9(2) . . ?
C22 C21 H21 120.1 . . ?
C12 C13 H13 107.1 . . ?
C12 C13 C14 110.7(2) . . ?
C12 C13 C16 112.9(2) . . ?
C14 C13 H13 107.1 . . ?
C16 C13 H13 107.1 . . ?
C16 C13 C14 111.5(2) . . ?
C37 C38 H38 119.8 . . ?
C39 C38 C37 120.4(2) . . ?
C39 C38 H38 119.8 . . ?
C48 C53 H53 119.6 . . ?
C48 C53 C52 120.8(2) . . ?
C52 C53 H53 119.6 . . ?
C36 C41 H41 120.0 . . ?
C40 C41 C36 120.1(2) . . ?
C40 C41 H41 120.0 . . ?
C7 C8 H8 120.4 . . ?
C9 C8 C7 119.1(2) . . ?
C9 C8 H8 120.4 . . ?
C1 C2 H2 120.1 . . ?
C3 C2 C1 119.7(2) . . ?
C3 C2 H2 120.1 . . ?
C38 C39 H39 120.2 . . ?
C40 C39 C38 119.7(2) . . ?
C40 C39 H39 120.2 . . ?
C1 C11 C12 115.9(2) . . ?
C1 C11 H11A 108.3 . . ?
C1 C11 H11B 108.3 . . ?
C12 C11 H11A 108.3 . . ?
C12 C11 H11B 108.3 . . ?
H11A C11 H11B 107.4 . . ?
C32 C33 H33 120.1 . . ?
C34 C33 C32 119.7(2) . . ?
C34 C33 H33 120.1 . . ?
C52 C51 H51 120.1 . . ?
C52 C51 C50 119.8(2) . . ?
C50 C51 H51 120.1 . . ?
C41 C40 H40 119.7 . . ?
C39 C40 C41 120.6(3) . . ?
C39 C40 H40 119.7 . . ?
C23 C22 H22 120.1 . . ?
C21 C22 C23 119.8(2) . . ?
C21 C22 H22 120.1 . . ?
C29 C28 H28 120.1 . . ?
C27 C28 C29 119.9(2) . . ?
C27 C28 H28 120.1 . . ?
C53 C52 H52 120.0 . . ?
C51 C52 C53 120.0(2) . . ?
C51 C52 H52 120.0 . . ?
C13 C14 H14A 108.8 . . ?
C13 C14 H14B 108.8 . . ?
H14A C14 H14B 107.7 . . ?
C15 C14 C13 113.8(2) . . ?
C15 C14 H14A 108.8 . . ?
C15 C14 H14B 108.8 . . ?
C35 C34 H34 119.7 . . ?
C33 C34 C35 120.5(2) . . ?
C33 C34 H34 119.7 . . ?
C49 C50 H50 119.9 . . ?
C51 C50 C49 120.3(2) . . ?
C51 C50 H50 119.9 . . ?
C25 C26 H26 119.8 . . ?
C27 C26 C25 120.5(2) . . ?
C27 C26 H26 119.8 . . ?
C28 C27 H27 120.0 . . ?
C26 C27 C28 120.1(2) . . ?
C26 C27 H27 120.0 . . ?
C4 C3 H3 120.3 . . ?
C2 C3 C4 119.3(2) . . ?
C2 C3 H3 120.3 . . ?
C13 C16 H16A 108.5 . . ?
C13 C16 H16B 108.5 . . ?
H16A C16 H16B 107.5 . . ?
C17 C16 C13 115.3(3) . . ?
C17 C16 H16A 108.5 . . ?
C17 C16 H16B 108.5 . . ?
C14 C15 H15A 109.5 . . ?
C14 C15 H15B 109.5 . . ?
C14 C15 H15C 109.5 . . ?
H15A C15 H15B 109.5 . . ?
H15A C15 H15C 109.5 . . ?
H15B C15 H15C 109.5 . . ?
C16 C17 H17A 109.5 . . ?
C16 C17 H17B 109.5 . . ?
C16 C17 H17C 109.5 . . ?
H17A C17 H17B 109.5 . . ?
H17A C17 H17C 109.5 . . ?
H17B C17 H17C 109.5 . . ?

loop_
_geom_bond_atom_site_label_1
_geom_bond_atom_site_label_2
_geom_bond_distance
_geom_bond_site_symmetry_2
_geom_bond_publ_flag
Cu1 P1 2.2888(6) . ?
Cu1 P2 2.2576(6) . ?
Cu1 N2 2.0726(18) . ?
Cu1 N1 2.1185(18) . ?
P1 C30 1.833(2) . ?
P1 C18 1.831(2) . ?
P1 C24 1.824(2) . ?
P2 C43 1.831(2) . ?
P2 C48 1.835(2) . ?
P2 C36 1.826(2) . ?
P3 F1 1.5840(19) . ?
P3 F4 1.5732(19) . ?
P3 F6 1.5755(19) . ?
P3 F3 1.593(2) . ?
P3 F2 1.538(2) . ?
P3 F5 1.579(2) . ?
O1 C42 1.388(3) . ?
O1 C31 1.397(3) . ?
N2 C6 1.346(3) . ?
N2 C10 1.343(3) . ?
N1 C5 1.353(3) . ?
N1 C1 1.357(3) . ?
C6 C5 1.491(3) . ?
C6 C7 1.389(3) . ?
C42 C43 1.400(3) . ?
C42 C47 1.386(3) . ?
C30 C31 1.401(3) . ?
C30 C35 1.399(3) . ?
C5 C4 1.385(3) . ?
C43 C44 1.398(3) . ?
C31 C32 1.381(3) . ?
C18 C19 1.398(3) . ?
C18 C23 1.389(3) . ?
C19 H19 0.9500 . ?
C19 C20 1.388(3) . ?
C48 C49 1.387(3) . ?
C48 C53 1.388(3) . ?
C24 C25 1.394(3) . ?
C24 C29 1.392(3) . ?
C1 C2 1.389(3) . ?
C1 C11 1.503(3) . ?
C7 H7 0.9500 . ?
C7 C8 1.384(3) . ?
C47 H47 0.9500 . ?
C47 C46 1.382(4) . ?
C32 H32 0.9500 . ?
C32 C33 1.385(4) . ?
C36 C37 1.391(3) . ?
C36 C41 1.392(3) . ?
C23 H23 0.9500 . ?
C23 C22 1.391(3) . ?
C44 H44 0.9500 . ?
C44 C45 1.384(4) . ?
C25 H25 0.9500 . ?
C25 C26 1.386(4) . ?
C37 H37 0.9500 . ?
C37 C38 1.392(3) . ?
C29 H29 0.9500 . ?
C29 C28 1.384(4) . ?
C49 H49 0.9500 . ?
C49 C50 1.388(3) . ?
C20 H20 0.9500 . ?
C20 C21 1.382(4) . ?
C35 H35 0.9500 . ?
C35 C34 1.390(3) . ?
C10 H10 0.9500 . ?
C10 C9 1.384(3) . ?
C9 H9 0.9500 . ?
C9 C8 1.375(4) . ?
C12 H12A 0.9900 . ?
C12 H12B 0.9900 . ?
C12 C13 1.527(3) . ?
C12 C11 1.518(3) . ?
C45 H45 0.9500 . ?
C45 C46 1.385(4) . ?
C4 H4 0.9500 . ?
C4 C3 1.382(4) . ?
C46 H46 0.9500 . ?
C21 H21 0.9500 . ?
C21 C22 1.382(4) . ?
C13 H13 1.0000 . ?
C13 C14 1.535(3) . ?
C13 C16 1.532(4) . ?
C38 H38 0.9500 . ?
C38 C39 1.382(4) . ?
C53 H53 0.9500 . ?
C53 C52 1.393(3) . ?
C41 H41 0.9500 . ?
C41 C40 1.389(3) . ?
C8 H8 0.9500 . ?
C2 H2 0.9500 . ?
C2 C3 1.379(4) . ?
C39 H39 0.9500 . ?
C39 C40 1.376(4) . ?
C11 H11A 0.9900 . ?
C11 H11B 0.9900 . ?
C33 H33 0.9500 . ?
C33 C34 1.384(4) . ?
C51 H51 0.9500 . ?
C51 C52 1.377(4) . ?
C51 C50 1.380(4) . ?
C40 H40 0.9500 . ?
C22 H22 0.9500 . ?
C28 H28 0.9500 . ?
C28 C27 1.379(4) . ?
C52 H52 0.9500 . ?
C14 H14A 0.9900 . ?
C14 H14B 0.9900 . ?
C14 C15 1.509(4) . ?
C34 H34 0.9500 . ?
C50 H50 0.9500 . ?
C26 H26 0.9500 . ?
C26 C27 1.377(4) . ?
C27 H27 0.9500 . ?
C3 H3 0.9500 . ?
C16 H16A 0.9900 . ?
C16 H16B 0.9900 . ?
C16 C17 1.489(5) . ?
C15 H15A 0.9800 . ?
C15 H15B 0.9800 . ?
C15 H15C 0.9800 . ?
C17 H17A 0.9800 . ?
C17 H17B 0.9800 . ?
C17 H17C 0.9800 . ?

loop_
_geom_torsion_atom_site_label_1
_geom_torsion_atom_site_label_2
_geom_torsion_atom_site_label_3
_geom_torsion_atom_site_label_4
_geom_torsion
_geom_torsion_site_symmetry_1
_geom_torsion_site_symmetry_2
_geom_torsion_site_symmetry_3
_geom_torsion_site_symmetry_4
_geom_torsion_publ_flag
Cu1 P1 C30 C31 -40.3(2) . . . . ?
Cu1 P1 C30 C35 138.36(19) . . . . ?
Cu1 P1 C18 C19 137.89(17) . . . . ?
Cu1 P1 C18 C23 -42.03(19) . . . . ?
Cu1 P1 C24 C25 145.16(17) . . . . ?
Cu1 P1 C24 C29 -37.47(19) . . . . ?
Cu1 P2 C43 C42 -47.27(18) . . . . ?
Cu1 P2 C43 C44 132.09(18) . . . . ?
Cu1 P2 C48 C49 119.18(19) . . . . ?
Cu1 P2 C48 C53 -56.9(2) . . . . ?
Cu1 P2 C36 C37 -33.1(2) . . . . ?
Cu1 P2 C36 C41 151.28(17) . . . . ?
Cu1 N2 C6 C5 -0.5(2) . . . . ?
Cu1 N2 C6 C7 -178.99(17) . . . . ?
Cu1 N2 C10 C9 179.46(18) . . . . ?
Cu1 N1 C5 C6 -10.2(2) . . . . ?
Cu1 N1 C5 C4 167.1(2) . . . . ?
Cu1 N1 C1 C2 -163.85(18) . . . . ?
Cu1 N1 C1 C11 14.5(3) . . . . ?
P1 C30 C31 O1 3.0(3) . . . . ?
P1 C30 C31 C32 177.57(18) . . . . ?
P1 C30 C35 C34 -178.2(2) . . . . ?
P1 C18 C19 C20 178.96(19) . . . . ?
P1 C18 C23 C22 -178.82(18) . . . . ?
P1 C24 C25 C26 177.49(19) . . . . ?
P1 C24 C29 C28 -177.57(19) . . . . ?
P2 C43 C44 C45 -178.69(19) . . . . ?
P2 C48 C49 C50 -176.2(2) . . . . ?
P2 C48 C53 C52 177.4(2) . . . . ?
P2 C36 C37 C38 -176.19(18) . . . . ?
P2 C36 C41 C40 175.6(2) . . . . ?
O1 C42 C43 P2 -4.3(2) . . . . ?
O1 C42 C43 C44 176.34(18) . . . . ?
O1 C42 C47 C46 -176.4(2) . . . . ?
O1 C31 C32 C33 175.6(2) . . . . ?
N2 C6 C5 N1 7.4(3) . . . . ?
N2 C6 C5 C4 -169.9(2) . . . . ?
N2 C6 C7 C8 -0.5(3) . . . . ?
N2 C10 C9 C8 -0.6(4) . . . . ?
N1 C5 C4 C3 -1.2(4) . . . . ?
N1 C1 C2 C3 -0.8(4) . . . . ?
N1 C1 C11 C12 174.7(2) . . . . ?
C6 N2 C10 C9 0.2(3) . . . . ?
C6 C5 C4 C3 175.9(2) . . . . ?
C6 C7 C8 C9 0.2(4) . . . . ?
C42 O1 C31 C30 -90.7(2) . . . . ?
C42 O1 C31 C32 94.6(2) . . . . ?
C42 C43 C44 C45 0.7(3) . . . . ?
C42 C47 C46 C45 -0.1(4) . . . . ?
C30 P1 C18 C19 -95.7(2) . . . . ?
C30 P1 C18 C23 84.40(18) . . . . ?
C30 P1 C24 C25 17.2(2) . . . . ?
C30 P1 C24 C29 -165.41(17) . . . . ?
C30 C31 C32 C33 1.1(4) . . . . ?
C30 C35 C34 C33 0.3(4) . . . . ?
C5 N1 C1 C2 1.3(3) . . . . ?
C5 N1 C1 C11 179.7(2) . . . . ?
C5 C6 C7 C8 -179.0(2) . . . . ?
C5 C4 C3 C2 1.7(4) . . . . ?
C43 P2 C48 C49 -116.4(2) . . . . ?
C43 P2 C48 C53 67.5(2) . . . . ?
C43 P2 C36 C37 -158.56(18) . . . . ?
C43 P2 C36 C41 25.8(2) . . . . ?
C43 C42 C47 C46 0.9(3) . . . . ?
C43 C44 C45 C46 0.1(4) . . . . ?
C31 O1 C42 C43 148.78(18) . . . . ?
C31 O1 C42 C47 -33.7(3) . . . . ?
C31 C30 C35 C34 0.5(4) . . . . ?
C31 C32 C33 C34 -0.2(4) . . . . ?
C18 P1 C30 C31 -165.35(18) . . . . ?
C18 P1 C30 C35 13.3(2) . . . . ?
C18 P1 C24 C25 -89.1(2) . . . . ?
C18 P1 C24 C29 88.27(18) . . . . ?
C18 C19 C20 C21 0.1(4) . . . . ?
C18 C23 C22 C21 -0.4(4) . . . . ?
C19 C18 C23 C22 1.3(3) . . . . ?
C19 C20 C21 C22 0.8(4) . . . . ?
C48 P2 C43 C42 -173.35(16) . . . . ?
C48 P2 C43 C44 6.0(2) . . . . ?
C48 P2 C36 C37 95.54(19) . . . . ?
C48 P2 C36 C41 -80.1(2) . . . . ?
C48 C49 C50 C51 -0.8(4) . . . . ?
C48 C53 C52 C51 -1.2(4) . . . . ?
C24 P1 C30 C31 87.88(19) . . . . ?
C24 P1 C30 C35 -93.4(2) . . . . ?
C24 P1 C18 C19 10.5(2) . . . . ?
C24 P1 C18 C23 -169.42(17) . . . . ?
C24 C25 C26 C27 0.0(4) . . . . ?
C24 C29 C28 C27 -0.1(4) . . . . ?
C1 N1 C5 C6 -177.57(19) . . . . ?
C1 N1 C5 C4 -0.3(3) . . . . ?
C1 C2 C3 C4 -0.8(4) . . . . ?
C7 C6 C5 N1 -174.1(2) . . . . ?
C7 C6 C5 C4 8.6(3) . . . . ?
C47 C42 C43 P2 178.21(16) . . . . ?
C47 C42 C43 C44 -1.2(3) . . . . ?
C32 C33 C34 C35 -0.5(4) . . . . ?
C36 P2 C43 C42 81.15(18) . . . . ?
C36 P2 C43 C44 -99.5(2) . . . . ?
C36 P2 C48 C49 -10.7(2) . . . . ?
C36 P2 C48 C53 173.25(19) . . . . ?
C36 C37 C38 C39 0.6(4) . . . . ?
C36 C41 C40 C39 0.4(4) . . . . ?
C23 C18 C19 C20 -1.1(3) . . . . ?
C44 C45 C46 C47 -0.4(4) . . . . ?
C25 C24 C29 C28 -0.1(3) . . . . ?
C25 C26 C27 C28 -0.2(4) . . . . ?
C37 C36 C41 C40 0.0(4) . . . . ?
C37 C38 C39 C40 -0.2(4) . . . . ?
C29 C24 C25 C26 0.1(3) . . . . ?
C29 C28 C27 C26 0.2(4) . . . . ?
C49 C48 C53 C52 1.2(4) . . . . ?
C20 C21 C22 C23 -0.7(4) . . . . ?
C35 C30 C31 O1 -175.7(2) . . . . ?
C35 C30 C31 C32 -1.2(3) . . . . ?
C10 N2 C6 C5 178.88(19) . . . . ?
C10 N2 C6 C7 0.3(3) . . . . ?
C10 C9 C8 C7 0.3(4) . . . . ?
C12 C13 C14 C15 75.4(3) . . . . ?
C12 C13 C16 C17 64.9(3) . . . . ?
C13 C12 C11 C1 -177.8(2) . . . . ?
C38 C39 C40 C41 -0.3(4) . . . . ?
C53 C48 C49 C50 -0.2(4) . . . . ?
C41 C36 C37 C38 -0.5(3) . . . . ?
C2 C1 C11 C12 -7.0(4) . . . . ?
C11 C1 C2 C3 -179.1(3) . . . . ?
C11 C12 C13 C14 -169.6(2) . . . . ?
C11 C12 C13 C16 64.6(3) . . . . ?
C52 C51 C50 C49 0.8(4) . . . . ?
C14 C13 C16 C17 -60.4(3) . . . . ?
C50 C51 C52 C53 0.2(4) . . . . ?
C16 C13 C14 C15 -158.0(3) . . . . ?

loop_
_smtbx_masks_void_nr
_smtbx_masks_void_average_x
_smtbx_masks_void_average_y
_smtbx_masks_void_average_z
_smtbx_masks_void_volume
_smtbx_masks_void_count_electrons
_smtbx_masks_void_content
1 0.000 0.000 0.500 246.5 45.5 '1 CH2Cl2'
2 0.137 0.174 0.202 13.9 0.0 ?
3 -0.137 0.826 0.798 13.9 0.0 ?
4 0.500 0.500 0.000 246.5 45.2 '1 CH2Cl2'
5 0.363 0.674 0.298 13.9 0.0 ?
6 0.637 0.326 0.702 13.9 0.0 ?
